data_7118622
loop_
_publ_author_name
'Henne, Florian D.'
'Watt, Fabian A.'
'Schwedtmann, Kai'
'Hennersdorf, Felix'
'Kokoschka, Malte'
'Weigand, Jan J.'

_publ_section_title
;
 Tetra-cationic imidazoliumyl-substituted phosphorus-sulfur heterocycles
 from a cationic organophosphorus sulfide.
;
_journal_issue 10
_journal_name_full 'Chemical communications (Cambridge, England)'
_journal_page_first 2023
_journal_page_last 2026
_journal_paper_doi 10.1039/c5cc08182c
_journal_volume 52
_journal_year 2016
_chemical_formula_moiety 'C28 H48 N8 P4 S4, 4(C F3 O3 S), 3(C2 H3 N)'
_chemical_formula_sum 'C38 H57 F12 N11 O12 P4 S8'
_chemical_formula_weight 1468.31
_chemical_name_systematic
;
 ?
;
_space_group_IT_number 2
_symmetry_cell_setting triclinic
_symmetry_space_group_name_Hall '-P 1'
_symmetry_space_group_name_H-M 'P -1'
_atom_sites_solution_hydrogens geom
_atom_sites_solution_primary direct
_atom_sites_solution_secondary difmap
_audit_creation_method SHELXL-97
_cell_angle_alpha 101.1170(10)
_cell_angle_beta 91.8260(10)
_cell_angle_gamma 94.6210(10)
_cell_formula_units_Z 2
_cell_length_a 9.1184(7)
_cell_length_b 13.9277(10)
_cell_length_c 25.5013(18)
_cell_measurement_reflns_used 900
_cell_measurement_temperature 153(2)
_cell_measurement_theta_max 22.5
_cell_measurement_theta_min 1
_cell_volume 3163.8(4)
_computing_cell_refinement 'APEX2(Bruker AXS, 2007)'
_computing_data_collection 'APEX2(Bruker AXS, 2007)'
_computing_data_reduction 'SAINT,SADABS (Bruker AXS, 2007 )'
_computing_molecular_graphics
;
ORTEP3,L.J. Farrugia, J. Appl. Cryst. (1997) 30, 565
;
_computing_structure_refinement
;
SHELXL-97, G. M. Sheldrick, Acta Cryst. (2008) A64, 112-122
;
_computing_structure_solution
;
SHELXS-97 , G. M. Sheldrick, Acta Cryst. (2008) A64, 112-122
;
_diffrn_ambient_temperature 153(1)
_diffrn_detector_area_resol_mean 80
_diffrn_measured_fraction_theta_full 0.999
_diffrn_measured_fraction_theta_max 0.999
_diffrn_measurement_device_type 'CCD area detector'
_diffrn_measurement_method 'Omega and Phi scans'
_diffrn_radiation_monochromator graphite
_diffrn_radiation_source 'rotating anode'
_diffrn_radiation_type MoK\a
_diffrn_radiation_wavelength 0.71073
_diffrn_reflns_av_R_equivalents 0.0340
_diffrn_reflns_av_sigmaI/netI 0.0520
_diffrn_reflns_limit_h_max 11
_diffrn_reflns_limit_h_min -11
_diffrn_reflns_limit_k_max 18
_diffrn_reflns_limit_k_min -18
_diffrn_reflns_limit_l_max 33
_diffrn_reflns_limit_l_min -33
_diffrn_reflns_number 32464
_diffrn_reflns_theta_full 27.88
_diffrn_reflns_theta_max 27.88
_diffrn_reflns_theta_min 0.81
_exptl_absorpt_coefficient_mu 0.480
_exptl_absorpt_correction_T_max 0.9718
_exptl_absorpt_correction_T_min 0.8854
_exptl_absorpt_correction_type multi-scan
_exptl_absorpt_process_details
; 
 Corrections were done with the SADABS program, utilizing the none merged
 raw data obtained from the integration process. Integration and final cell
 refinement were done with SAINT.

 SADABS reports ratio of Tmin/Tmax =  0.887127

;
_exptl_crystal_colour colourless
_exptl_crystal_density_diffrn 1.541
_exptl_crystal_density_method 'not measured'
_exptl_crystal_description plate
_exptl_crystal_F_000 1508
_exptl_crystal_size_max 0.26
_exptl_crystal_size_mid 0.07
_exptl_crystal_size_min 0.06
_refine_diff_density_max 1.374
_refine_diff_density_min -0.821
_refine_diff_density_rms 0.078
_refine_ls_extinction_method none
_refine_ls_goodness_of_fit_ref 1.038
_refine_ls_hydrogen_treatment noref
_refine_ls_matrix_type full
_refine_ls_number_parameters 785
_refine_ls_number_reflns 15043
_refine_ls_number_restraints 0
_refine_ls_restrained_S_all 1.038
_refine_ls_R_factor_all 0.0651
_refine_ls_R_factor_gt 0.0456
_refine_ls_shift/su_max 0.001
_refine_ls_shift/su_mean 0.000
_refine_ls_structure_factor_coef Fsqd
_refine_ls_weighting_details 'calc w=1/[\s^2^(Fo^2^)+(0.0528P)^2^+1.9067P] where P=(Fo^2^+2Fc^2^)/3'
_refine_ls_weighting_scheme calc
_refine_ls_wR_factor_gt 0.1102
_refine_ls_wR_factor_ref 0.1207
_reflns_number_gt 11173
_reflns_number_total 15043
_reflns_threshold_expression >2sigma(I)
_cod_data_source_file c5cc08182c5.cif
_cod_data_source_block
;
;
_cod_database_code 7118622

loop_
_symmetry_equiv_pos_as_xyz
'x, y, z'
'-x, -y, -z'

loop_
_atom_site_label
_atom_site_type_symbol
_atom_site_fract_x
_atom_site_fract_y
_atom_site_fract_z
_atom_site_U_iso_or_equiv
_atom_site_adp_type
_atom_site_occupancy
_atom_site_symmetry_multiplicity
_atom_site_calc_flag
_atom_site_refinement_flags
C33 C 0.7465(5) 0.3225(4) 0.65685(16) 0.0737(14) Uani 1 1 d .
C34 C 0.6275(4) 0.2480(3) 0.63829(15) 0.0531(9) Uani 1 1 d .
H34A H 0.5360 0.2695 0.6539 0.080 Uiso 1 1 calc R
H34B H 0.6493 0.1867 0.6492 0.080 Uiso 1 1 calc R
H34C H 0.6162 0.2370 0.5992 0.080 Uiso 1 1 calc R
C35 C 0.5326(4) 0.1029(3) 0.47352(15) 0.0500(9) Uani 1 1 d .
C36 C 0.6128(4) 0.0533(3) 0.43013(14) 0.0543(10) Uani 1 1 d .
H36A H 0.5517 0.0422 0.3968 0.081 Uiso 1 1 calc R
H36B H 0.6380 -0.0100 0.4376 0.081 Uiso 1 1 calc R
H36C H 0.7033 0.0939 0.4264 0.081 Uiso 1 1 calc R
C37 C 0.5570(5) 0.2937(3) 0.89296(16) 0.0516(9) Uani 1 1 d .
C38 C 0.4310(4) 0.2393(3) 0.86126(13) 0.0451(8) Uani 1 1 d .
H38A H 0.3590 0.2171 0.8851 0.068 Uiso 1 1 calc R
H38B H 0.4636 0.1822 0.8371 0.068 Uiso 1 1 calc R
H38C H 0.3855 0.2818 0.8402 0.068 Uiso 1 1 calc R
N9 N 0.8362(6) 0.3832(5) 0.67201(18) 0.155(3) Uani 1 1 d .
N10 N 0.4676(4) 0.1429(3) 0.50811(15) 0.0664(10) Uani 1 1 d .
N11 N 0.6556(5) 0.3358(3) 0.91812(18) 0.0875(13) Uani 1 1 d .
C1 C 0.6718(3) 0.38168(18) 0.34055(10) 0.0199(5) Uani 1 1 d .
C2 C 0.4687(3) 0.4341(2) 0.37899(11) 0.0296(6) Uani 1 1 d .
C3 C 0.5844(3) 0.4989(2) 0.39988(11) 0.0269(6) Uani 1 1 d .
C4 C 0.3090(4) 0.4328(3) 0.38986(16) 0.0543(10) Uani 1 1 d .
H4A H 0.2915 0.4923 0.4156 0.081 Uiso 1 1 calc R
H4B H 0.2790 0.3747 0.4047 0.081 Uiso 1 1 calc R
H4C H 0.2515 0.4306 0.3565 0.081 Uiso 1 1 calc R
C5 C 0.5893(4) 0.5915(2) 0.44090(13) 0.0397(8) Uani 1 1 d .
H5A H 0.4904 0.6008 0.4539 0.060 Uiso 1 1 calc R
H5B H 0.6239 0.6472 0.4249 0.060 Uiso 1 1 calc R
H5C H 0.6568 0.5872 0.4709 0.060 Uiso 1 1 calc R
C6 C 0.4348(3) 0.2794(2) 0.30916(13) 0.0400(8) Uani 1 1 d .
H6A H 0.4974 0.2400 0.2846 0.060 Uiso 1 1 calc R
H6B H 0.3590 0.3043 0.2886 0.060 Uiso 1 1 calc R
H6C H 0.3877 0.2385 0.3322 0.060 Uiso 1 1 calc R
C7 C 0.8581(3) 0.5159(2) 0.38619(11) 0.0277(6) Uani 1 1 d .
H7A H 0.9308 0.4673 0.3800 0.042 Uiso 1 1 calc R
H7B H 0.8695 0.5517 0.4234 0.042 Uiso 1 1 calc R
H7C H 0.8736 0.5623 0.3620 0.042 Uiso 1 1 calc R
C8 C 0.9780(3) 0.03707(18) 0.33866(10) 0.0200(5) Uani 1 1 d .
C9 C 0.9417(3) -0.08770(19) 0.38146(11) 0.0268(6) Uani 1 1 d .
C10 C 1.0636(3) -0.0307(2) 0.40455(11) 0.0270(6) Uani 1 1 d .
C11 C 0.8679(4) -0.1791(2) 0.39412(14) 0.0432(8) Uani 1 1 d .
H11A H 0.9220 -0.1971 0.4241 0.065 Uiso 1 1 calc R
H11B H 0.8664 -0.2323 0.3627 0.065 Uiso 1 1 calc R
H11C H 0.7667 -0.1680 0.4039 0.065 Uiso 1 1 calc R
C12 C 1.1628(4) -0.0400(2) 0.45074(12) 0.0410(8) Uani 1 1 d .
H12A H 1.1291 -0.0988 0.4643 0.061 Uiso 1 1 calc R
H12B H 1.1609 0.0182 0.4792 0.061 Uiso 1 1 calc R
H12C H 1.2636 -0.0455 0.4390 0.061 Uiso 1 1 calc R
C13 C 0.7636(3) -0.0868(2) 0.30394(11) 0.0287(6) Uani 1 1 d .
H13A H 0.7387 -0.0394 0.2819 0.043 Uiso 1 1 calc R
H13B H 0.6790 -0.1016 0.3247 0.043 Uiso 1 1 calc R
H13C H 0.7888 -0.1473 0.2808 0.043 Uiso 1 1 calc R
C14 C 1.2071(3) 0.1229(2) 0.39067(11) 0.0292(6) Uani 1 1 d .
H14A H 1.2990 0.0972 0.3776 0.044 Uiso 1 1 calc R
H14B H 1.2174 0.1454 0.4296 0.044 Uiso 1 1 calc R
H14C H 1.1859 0.1780 0.3737 0.044 Uiso 1 1 calc R
C15 C 1.1724(3) 0.05865(17) 0.13742(9) 0.0174(5) Uani 1 1 d .
C16 C 1.2270(3) -0.06041(19) 0.07130(10) 0.0239(6) Uani 1 1 d .
C17 C 1.3559(3) -0.00826(19) 0.09197(10) 0.0247(6) Uani 1 1 d .
C18 C 1.2000(4) -0.1463(2) 0.02579(12) 0.0381(7) Uani 1 1 d .
H18A H 1.2931 -0.1608 0.0091 0.057 Uiso 1 1 calc R
H18B H 1.1303 -0.1307 -0.0007 0.057 Uiso 1 1 calc R
H18C H 1.1588 -0.2036 0.0392 0.057 Uiso 1 1 calc R
C19 C 1.5109(3) -0.0187(2) 0.07675(12) 0.0356(7) Uani 1 1 d .
H19A H 1.5140 -0.0759 0.0477 0.053 Uiso 1 1 calc R
H19B H 1.5707 -0.0277 0.1078 0.053 Uiso 1 1 calc R
H19C H 1.5502 0.0406 0.0647 0.053 Uiso 1 1 calc R
C20 C 0.9587(3) -0.0515(2) 0.08942(12) 0.0322(7) Uani 1 1 d .
H20A H 0.9386 -0.1147 0.1005 0.048 Uiso 1 1 calc R
H20B H 0.9336 -0.0592 0.0511 0.048 Uiso 1 1 calc R
H20C H 0.8992 -0.0030 0.1096 0.048 Uiso 1 1 calc R
C21 C 1.4276(3) 0.1404(2) 0.16294(11) 0.0245(6) Uani 1 1 d .
H21A H 1.3780 0.1840 0.1903 0.037 Uiso 1 1 calc R
H21B H 1.4743 0.1788 0.1386 0.037 Uiso 1 1 calc R
H21C H 1.5029 0.1090 0.1802 0.037 Uiso 1 1 calc R
C22 C 0.8924(3) 0.41855(17) 0.14995(9) 0.0179(5) Uani 1 1 d .
C23 C 0.8014(3) 0.50010(19) 0.09084(10) 0.0239(5) Uani 1 1 d .
C24 C 0.9131(3) 0.55917(19) 0.12037(11) 0.0233(5) Uani 1 1 d .
C25 C 0.7003(4) 0.5180(2) 0.04737(12) 0.0361(7) Uani 1 1 d .
H25A H 0.7253 0.5840 0.0404 0.054 Uiso 1 1 calc R
H25B H 0.5984 0.5126 0.0583 0.054 Uiso 1 1 calc R
H25C H 0.7106 0.4691 0.0148 0.054 Uiso 1 1 calc R
C26 C 0.9712(4) 0.6616(2) 0.11846(14) 0.0378(7) Uani 1 1 d .
H26A H 0.9169 0.6847 0.0902 0.057 Uiso 1 1 calc R
H26B H 1.0760 0.6629 0.1110 0.057 Uiso 1 1 calc R
H26C H 0.9588 0.7046 0.1530 0.057 Uiso 1 1 calc R
C27 C 0.6784(3) 0.33231(19) 0.09020(11) 0.0257(6) Uani 1 1 d .
H27A H 0.7097 0.2718 0.0996 0.039 Uiso 1 1 calc R
H27B H 0.6648 0.3234 0.0512 0.039 Uiso 1 1 calc R
H27C H 0.5853 0.3474 0.1067 0.039 Uiso 1 1 calc R
C28 C 1.0894(3) 0.5467(2) 0.19596(12) 0.0340(7) Uani 1 1 d .
H28A H 1.1123 0.4964 0.2163 0.051 Uiso 1 1 calc R
H28B H 1.0598 0.6044 0.2204 0.051 Uiso 1 1 calc R
H28C H 1.1768 0.5657 0.1776 0.051 Uiso 1 1 calc R
C29 C 0.5383(3) 0.5498(2) 0.22865(11) 0.0295(6) Uani 1 1 d .
C30 C 0.8192(4) 0.3365(3) 0.48788(14) 0.0484(9) Uani 1 1 d .
C31 C 0.2427(3) 0.8701(2) 0.23717(11) 0.0278(6) Uani 1 1 d .
C32 C 0.2540(3) 0.3308(2) 0.06740(11) 0.0270(6) Uani 1 1 d .
N1 N 0.5246(2) 0.36152(16) 0.34203(9) 0.0243(5) Uani 1 1 d .
N2 N 0.7085(2) 0.46558(15) 0.37598(8) 0.0209(4) Uani 1 1 d .
N3 N 0.8902(2) -0.04469(15) 0.34061(8) 0.0215(5) Uani 1 1 d .
N4 N 1.0859(2) 0.04501(15) 0.37743(8) 0.0219(5) Uani 1 1 d .
N5 N 1.1154(2) -0.01803(15) 0.09998(8) 0.0202(4) Uani 1 1 d .
N6 N 1.3194(2) 0.06495(15) 0.13264(8) 0.0193(4) Uani 1 1 d .
N7 N 0.7911(2) 0.41334(15) 0.10971(8) 0.0188(4) Uani 1 1 d .
N8 N 0.9686(2) 0.50733(15) 0.15632(8) 0.0211(4) Uani 1 1 d .
O1 O 0.8011(2) 0.52423(14) 0.26153(8) 0.0331(5) Uani 1 1 d .
O2 O 0.7634(3) 0.67453(16) 0.23010(9) 0.0432(5) Uani 1 1 d .
O3 O 0.6677(3) 0.64940(17) 0.31473(8) 0.0450(6) Uani 1 1 d .
O4 O 0.9871(2) 0.31194(16) 0.41063(8) 0.0389(5) Uani 1 1 d .
O5 O 0.9268(3) 0.17712(15) 0.45590(9) 0.0431(5) Uani 1 1 d .
O6 O 1.0931(3) 0.31597(19) 0.49964(10) 0.0550(7) Uani 1 1 d .
O7 O 0.4094(2) 0.96429(16) 0.31699(8) 0.0375(5) Uani 1 1 d .
O8 O 0.4881(2) 0.96734(15) 0.22702(8) 0.0350(5) Uani 1 1 d .
O9 O 0.2840(2) 1.05934(13) 0.26195(8) 0.0289(4) Uani 1 1 d .
O10 O 0.4275(2) 0.19545(14) 0.03932(8) 0.0312(4) Uani 1 1 d .
O11 O 0.1653(2) 0.14631(13) 0.03749(7) 0.0261(4) Uani 1 1 d .
O12 O 0.2619(2) 0.23489(14) -0.02882(7) 0.0301(4) Uani 1 1 d .
F1 F 0.4753(2) 0.48213(13) 0.25314(8) 0.0450(5) Uani 1 1 d .
F2 F 0.5572(2) 0.50549(14) 0.17827(7) 0.0454(5) Uani 1 1 d .
F3 F 0.4425(2) 0.61643(14) 0.22673(8) 0.0459(5) Uani 1 1 d .
F4 F 0.6969(2) 0.31468(18) 0.45675(10) 0.0648(6) Uani 1 1 d .
F5 F 0.7856(3) 0.31477(18) 0.53527(9) 0.0710(7) Uani 1 1 d .
F6 F 0.8415(3) 0.43675(15) 0.49764(9) 0.0703(7) Uani 1 1 d .
F7 F 0.1931(2) 0.87093(12) 0.18753(7) 0.0391(4) Uani 1 1 d .
F8 F 0.1255(2) 0.86577(13) 0.26697(8) 0.0422(4) Uani 1 1 d .
F9 F 0.3071(2) 0.78684(12) 0.23567(7) 0.0402(4) Uani 1 1 d .
F10 F 0.2713(2) 0.32616(12) 0.11944(6) 0.0365(4) Uani 1 1 d .
F11 F 0.11916(19) 0.35923(13) 0.05983(7) 0.0389(4) Uani 1 1 d .
F12 F 0.35210(19) 0.40200(11) 0.05884(7) 0.0351(4) Uani 1 1 d .
P1 P 0.80971(7) 0.31576(5) 0.30191(3) 0.01905(14) Uani 1 1 d .
P2 P 0.96854(7) 0.13132(5) 0.29839(3) 0.01947(14) Uani 1 1 d .
P3 P 1.08603(7) 0.14430(5) 0.18778(2) 0.01771(13) Uani 1 1 d .
P4 P 0.92948(7) 0.33249(5) 0.19320(3) 0.01818(14) Uani 1 1 d .
S1 S 0.75477(7) 0.17280(5) 0.31770(3) 0.02353(14) Uani 1 1 d .
S2 S 0.93667(7) 0.04649(5) 0.21917(2) 0.02079(13) Uani 1 1 d .
S3 S 0.95346(7) 0.20523(5) 0.13420(2) 0.02220(14) Uani 1 1 d .
S4 S 0.71910(7) 0.30181(5) 0.22223(2) 0.02080(13) Uani 1 1 d .
S5 S 0.71275(8) 0.60619(5) 0.26263(3) 0.02886(16) Uani 1 1 d .
S6 S 0.97498(8) 0.27977(5) 0.46061(3) 0.02987(16) Uani 1 1 d .
S7 S 0.37089(8) 0.97733(5) 0.26375(3) 0.02577(15) Uani 1 1 d .
S8 S 0.27963(7) 0.21321(5) 0.02380(2) 0.02077(13) Uani 1 1 d .

loop_
_atom_site_aniso_label
_atom_site_aniso_U_11
_atom_site_aniso_U_22
_atom_site_aniso_U_33
_atom_site_aniso_U_23
_atom_site_aniso_U_13
_atom_site_aniso_U_12
C33 0.059(3) 0.131(4) 0.032(2) 0.030(2) 0.0012(19) -0.017(3)
C34 0.065(3) 0.057(2) 0.041(2) 0.0166(17) 0.0082(18) 0.016(2)
C35 0.045(2) 0.060(2) 0.044(2) 0.0190(18) -0.0114(17) -0.0148(18)
C36 0.046(2) 0.080(3) 0.0356(19) 0.0141(18) -0.0046(16) -0.0088(19)
C37 0.053(2) 0.052(2) 0.053(2) 0.0094(18) 0.0119(19) 0.0210(19)
C38 0.056(2) 0.050(2) 0.0349(18) 0.0162(15) 0.0151(16) 0.0140(17)
N9 0.126(4) 0.267(8) 0.055(3) 0.048(4) -0.018(3) -0.118(5)
N10 0.062(2) 0.073(3) 0.062(2) 0.0093(19) 0.0006(19) 0.0014(19)
N11 0.060(2) 0.091(3) 0.100(3) -0.013(3) -0.004(2) 0.018(2)
C1 0.0265(13) 0.0170(12) 0.0171(12) 0.0045(9) 0.0046(10) 0.0029(10)
C2 0.0305(15) 0.0258(14) 0.0308(15) -0.0011(12) 0.0094(12) 0.0055(12)
C3 0.0330(15) 0.0233(14) 0.0239(14) 0.0010(11) 0.0060(11) 0.0073(11)
C4 0.0354(19) 0.053(2) 0.064(2) -0.0171(18) 0.0209(17) 0.0010(16)
C5 0.0426(18) 0.0314(16) 0.0391(18) -0.0115(13) 0.0058(14) 0.0098(14)
C6 0.0319(16) 0.0338(17) 0.0457(19) -0.0106(14) 0.0128(14) -0.0087(13)
C7 0.0292(15) 0.0239(14) 0.0271(14) 0.0000(11) -0.0060(11) -0.0004(11)
C8 0.0259(13) 0.0180(12) 0.0161(12) 0.0025(9) 0.0010(10) 0.0046(10)
C9 0.0338(15) 0.0220(13) 0.0265(14) 0.0099(11) -0.0027(12) 0.0019(11)
C10 0.0363(16) 0.0254(14) 0.0214(13) 0.0114(11) -0.0041(11) 0.0003(12)
C11 0.052(2) 0.0332(17) 0.048(2) 0.0252(15) -0.0125(16) -0.0090(15)
C12 0.049(2) 0.0422(18) 0.0339(17) 0.0192(14) -0.0161(15) -0.0050(15)
C13 0.0303(15) 0.0262(14) 0.0286(15) 0.0076(11) -0.0071(12) -0.0053(11)
C14 0.0310(15) 0.0288(15) 0.0264(14) 0.0061(11) -0.0055(12) -0.0046(12)
C15 0.0217(12) 0.0170(12) 0.0144(11) 0.0046(9) 0.0000(9) 0.0030(9)
C16 0.0330(15) 0.0223(13) 0.0177(12) 0.0046(10) 0.0034(11) 0.0082(11)
C17 0.0311(15) 0.0244(14) 0.0203(13) 0.0060(11) 0.0042(11) 0.0088(11)
C18 0.051(2) 0.0293(16) 0.0301(16) -0.0075(13) 0.0050(14) 0.0079(14)
C19 0.0326(16) 0.0403(17) 0.0359(17) 0.0066(14) 0.0110(13) 0.0133(13)
C20 0.0260(15) 0.0357(16) 0.0293(15) -0.0035(12) -0.0050(12) -0.0051(12)
C21 0.0206(13) 0.0288(14) 0.0234(13) 0.0061(11) -0.0037(10) -0.0025(11)
C22 0.0199(12) 0.0173(12) 0.0176(12) 0.0060(9) 0.0015(9) 0.0025(9)
C23 0.0304(14) 0.0199(13) 0.0239(13) 0.0099(10) 0.0015(11) 0.0045(11)
C24 0.0239(13) 0.0220(13) 0.0264(14) 0.0104(11) 0.0038(11) 0.0014(10)
C25 0.0476(19) 0.0304(16) 0.0337(16) 0.0172(13) -0.0112(14) 0.0031(13)
C26 0.0391(17) 0.0262(15) 0.052(2) 0.0193(14) -0.0007(15) -0.0044(13)
C27 0.0284(14) 0.0193(13) 0.0281(14) 0.0035(11) -0.0075(11) 0.0006(11)
C28 0.0301(16) 0.0286(15) 0.0416(18) 0.0099(13) -0.0134(13) -0.0091(12)
C29 0.0313(15) 0.0279(15) 0.0304(15) 0.0059(12) 0.0031(12) 0.0078(12)
C30 0.043(2) 0.074(3) 0.0403(19) 0.0432(19) 0.0020(15) -0.0003(18)
C31 0.0328(15) 0.0220(14) 0.0307(15) 0.0072(11) 0.0033(12) 0.0085(11)
C32 0.0304(15) 0.0262(14) 0.0253(14) 0.0077(11) 0.0012(11) 0.0018(11)
N1 0.0286(12) 0.0196(11) 0.0228(11) -0.0007(9) 0.0077(9) -0.0003(9)
N2 0.0267(12) 0.0169(10) 0.0189(10) 0.0022(8) 0.0005(9) 0.0035(9)
N3 0.0265(12) 0.0184(11) 0.0205(11) 0.0062(8) -0.0028(9) 0.0020(9)
N4 0.0268(12) 0.0209(11) 0.0177(10) 0.0046(8) -0.0024(9) -0.0001(9)
N5 0.0239(11) 0.0194(11) 0.0169(10) 0.0027(8) -0.0009(8) 0.0024(8)
N6 0.0201(11) 0.0209(11) 0.0173(10) 0.0044(8) 0.0002(8) 0.0033(8)
N7 0.0224(11) 0.0176(10) 0.0167(10) 0.0043(8) -0.0005(8) 0.0021(8)
N8 0.0200(11) 0.0198(11) 0.0236(11) 0.0061(9) 0.0002(9) -0.0017(8)
O1 0.0352(11) 0.0280(11) 0.0360(11) 0.0058(9) -0.0024(9) 0.0057(9)
O2 0.0494(14) 0.0323(12) 0.0505(14) 0.0179(10) 0.0013(11) -0.0032(10)
O3 0.0559(15) 0.0447(13) 0.0298(12) -0.0068(10) -0.0005(10) 0.0117(11)
O4 0.0505(14) 0.0412(13) 0.0264(11) 0.0088(9) 0.0071(10) 0.0048(10)
O5 0.0495(14) 0.0283(11) 0.0522(14) 0.0086(10) 0.0122(11) 0.0031(10)
O6 0.0530(15) 0.0610(16) 0.0449(14) 0.0000(12) -0.0174(12) 0.0006(13)
O7 0.0445(13) 0.0418(12) 0.0268(11) 0.0071(9) -0.0097(9) 0.0111(10)
O8 0.0287(11) 0.0392(12) 0.0391(12) 0.0103(9) 0.0052(9) 0.0071(9)
O9 0.0317(11) 0.0224(10) 0.0321(11) 0.0041(8) -0.0046(8) 0.0058(8)
O10 0.0256(10) 0.0284(10) 0.0370(11) 0.0005(9) -0.0053(9) 0.0042(8)
O11 0.0316(10) 0.0252(10) 0.0215(9) 0.0077(8) 0.0022(8) -0.0044(8)
O12 0.0400(12) 0.0330(11) 0.0176(9) 0.0082(8) -0.0001(8) -0.0025(9)
F1 0.0378(10) 0.0421(11) 0.0590(12) 0.0211(9) 0.0055(9) -0.0007(8)
F2 0.0442(11) 0.0542(12) 0.0309(10) -0.0086(8) -0.0037(8) 0.0060(9)
F3 0.0403(11) 0.0423(11) 0.0579(12) 0.0110(9) -0.0010(9) 0.0184(9)
F4 0.0469(13) 0.0823(17) 0.0785(16) 0.0381(13) 0.0208(12) 0.0251(12)
F5 0.0985(19) 0.0778(16) 0.0506(13) 0.0295(12) 0.0432(13) 0.0344(14)
F6 0.107(2) 0.0403(12) 0.0685(15) 0.0070(11) 0.0374(14) 0.0289(12)
F7 0.0523(11) 0.0315(9) 0.0313(9) 0.0044(7) -0.0134(8) 0.0001(8)
F8 0.0391(10) 0.0343(10) 0.0536(12) 0.0082(8) 0.0134(9) 0.0023(8)
F9 0.0520(11) 0.0235(9) 0.0484(11) 0.0103(8) 0.0031(9) 0.0147(8)
F10 0.0545(11) 0.0326(9) 0.0203(8) 0.0010(7) 0.0018(8) 0.0009(8)
F11 0.0343(10) 0.0374(10) 0.0467(11) 0.0078(8) 0.0053(8) 0.0141(8)
F12 0.0416(10) 0.0233(8) 0.0403(10) 0.0085(7) 0.0016(8) -0.0027(7)
P1 0.0245(3) 0.0164(3) 0.0163(3) 0.0027(2) 0.0031(2) 0.0029(2)
P2 0.0263(3) 0.0169(3) 0.0160(3) 0.0046(2) 0.0012(3) 0.0028(3)
P3 0.0212(3) 0.0172(3) 0.0150(3) 0.0027(2) 0.0006(2) 0.0041(2)
P4 0.0208(3) 0.0180(3) 0.0168(3) 0.0056(2) 0.0005(2) 0.0029(2)
S1 0.0298(4) 0.0188(3) 0.0245(3) 0.0079(3) 0.0090(3) 0.0055(3)
S2 0.0246(3) 0.0213(3) 0.0164(3) 0.0035(2) 0.0018(2) 0.0017(2)
S3 0.0295(3) 0.0232(3) 0.0154(3) 0.0045(2) 0.0010(2) 0.0098(3)
S4 0.0218(3) 0.0230(3) 0.0176(3) 0.0044(2) 0.0021(2) 0.0005(2)
S5 0.0365(4) 0.0217(3) 0.0273(4) 0.0023(3) -0.0009(3) 0.0031(3)
S6 0.0342(4) 0.0298(4) 0.0248(4) 0.0033(3) 0.0021(3) 0.0029(3)
S7 0.0274(4) 0.0263(3) 0.0244(3) 0.0059(3) -0.0037(3) 0.0065(3)
S8 0.0235(3) 0.0216(3) 0.0170(3) 0.0039(2) 0.0003(2) 0.0007(2)

loop_
_atom_type_symbol
_atom_type_description
_atom_type_scat_dispersion_real
_atom_type_scat_dispersion_imag
_atom_type_scat_source
C C 0.0033 0.0016 'International Tables Vol C Tables 4.2.6.8 and 6.1.1.4'
H H 0.0000 0.0000 'International Tables Vol C Tables 4.2.6.8 and 6.1.1.4'
N N 0.0061 0.0033 'International Tables Vol C Tables 4.2.6.8 and 6.1.1.4'
O O 0.0106 0.0060 'International Tables Vol C Tables 4.2.6.8 and 6.1.1.4'
F F 0.0171 0.0103 'International Tables Vol C Tables 4.2.6.8 and 6.1.1.4'
P P 0.1023 0.0942 'International Tables Vol C Tables 4.2.6.8 and 6.1.1.4'
S S 0.1246 0.1234 'International Tables Vol C Tables 4.2.6.8 and 6.1.1.4'

loop_
_geom_angle_atom_site_label_1
_geom_angle_atom_site_label_2
_geom_angle_atom_site_label_3
_geom_angle
N9 C33 C34 177.5(7)
C33 C34 H34A 109.5
C33 C34 H34B 109.5
H34A C34 H34B 109.5
C33 C34 H34C 109.5
H34A C34 H34C 109.5
H34B C34 H34C 109.5
N10 C35 C36 179.6(4)
C35 C36 H36A 109.5
C35 C36 H36B 109.5
H36A C36 H36B 109.5
C35 C36 H36C 109.5
H36A C36 H36C 109.5
H36B C36 H36C 109.5
N11 C37 C38 179.4(5)
C37 C38 H38A 109.5
C37 C38 H38B 109.5
H38A C38 H38B 109.5
C37 C38 H38C 109.5
H38A C38 H38C 109.5
H38B C38 H38C 109.5
N2 C1 N1 107.0(2)
N2 C1 P1 121.60(19)
N1 C1 P1 131.44(19)
C3 C2 N1 106.6(2)
C3 C2 C4 131.1(3)
N1 C2 C4 122.2(3)
C2 C3 N2 107.6(2)
C2 C3 C5 130.2(3)
N2 C3 C5 122.3(3)
C2 C4 H4A 109.5
C2 C4 H4B 109.5
H4A C4 H4B 109.5
C2 C4 H4C 109.5
H4A C4 H4C 109.5
H4B C4 H4C 109.5
C3 C5 H5A 109.5
C3 C5 H5B 109.5
H5A C5 H5B 109.5
C3 C5 H5C 109.5
H5A C5 H5C 109.5
H5B C5 H5C 109.5
N1 C6 H6A 109.5
N1 C6 H6B 109.5
H6A C6 H6B 109.5
N1 C6 H6C 109.5
H6A C6 H6C 109.5
H6B C6 H6C 109.5
N2 C7 H7A 109.5
N2 C7 H7B 109.5
H7A C7 H7B 109.5
N2 C7 H7C 109.5
H7A C7 H7C 109.5
H7B C7 H7C 109.5
N3 C8 N4 106.8(2)
N3 C8 P2 132.66(19)
N4 C8 P2 120.48(19)
C10 C9 N3 106.9(2)
C10 C9 C11 130.6(2)
N3 C9 C11 122.6(2)
C9 C10 N4 107.3(2)
C9 C10 C12 130.7(3)
N4 C10 C12 122.0(2)
C9 C11 H11A 109.5
C9 C11 H11B 109.5
H11A C11 H11B 109.5
C9 C11 H11C 109.5
H11A C11 H11C 109.5
H11B C11 H11C 109.5
C10 C12 H12A 109.5
C10 C12 H12B 109.5
H12A C12 H12B 109.5
C10 C12 H12C 109.5
H12A C12 H12C 109.5
H12B C12 H12C 109.5
N3 C13 H13A 109.5
N3 C13 H13B 109.5
H13A C13 H13B 109.5
N3 C13 H13C 109.5
H13A C13 H13C 109.5
H13B C13 H13C 109.5
N4 C14 H14A 109.5
N4 C14 H14B 109.5
H14A C14 H14B 109.5
N4 C14 H14C 109.5
H14A C14 H14C 109.5
H14B C14 H14C 109.5
N5 C15 N6 106.8(2)
N5 C15 P3 131.65(19)
N6 C15 P3 121.50(18)
C17 C16 N5 107.0(2)
C17 C16 C18 130.0(3)
N5 C16 C18 123.0(3)
C16 C17 N6 106.6(2)
C16 C17 C19 131.3(3)
N6 C17 C19 122.0(2)
C16 C18 H18A 109.5
C16 C18 H18B 109.5
H18A C18 H18B 109.5
C16 C18 H18C 109.5
H18A C18 H18C 109.5
H18B C18 H18C 109.5
C17 C19 H19A 109.5
C17 C19 H19B 109.5
H19A C19 H19B 109.5
C17 C19 H19C 109.5
H19A C19 H19C 109.5
H19B C19 H19C 109.5
N5 C20 H20A 109.5
N5 C20 H20B 109.5
H20A C20 H20B 109.5
N5 C20 H20C 109.5
H20A C20 H20C 109.5
H20B C20 H20C 109.5
N6 C21 H21A 109.5
N6 C21 H21B 109.5
H21A C21 H21B 109.5
N6 C21 H21C 109.5
H21A C21 H21C 109.5
H21B C21 H21C 109.5
N7 C22 N8 106.9(2)
N7 C22 P4 131.45(18)
N8 C22 P4 121.58(18)
C24 C23 N7 106.5(2)
C24 C23 C25 130.9(2)
N7 C23 C25 122.5(2)
C23 C24 N8 107.2(2)
C23 C24 C26 130.3(2)
N8 C24 C26 122.6(2)
C23 C25 H25A 109.5
C23 C25 H25B 109.5
H25A C25 H25B 109.5
C23 C25 H25C 109.5
H25A C25 H25C 109.5
H25B C25 H25C 109.5
C24 C26 H26A 109.5
C24 C26 H26B 109.5
H26A C26 H26B 109.5
C24 C26 H26C 109.5
H26A C26 H26C 109.5
H26B C26 H26C 109.5
N7 C27 H27A 109.5
N7 C27 H27B 109.5
H27A C27 H27B 109.5
N7 C27 H27C 109.5
H27A C27 H27C 109.5
H27B C27 H27C 109.5
N8 C28 H28A 109.5
N8 C28 H28B 109.5
H28A C28 H28B 109.5
N8 C28 H28C 109.5
H28A C28 H28C 109.5
H28B C28 H28C 109.5
F3 C29 F1 107.5(2)
F3 C29 F2 107.3(2)
F1 C29 F2 107.0(2)
F3 C29 S5 111.4(2)
F1 C29 S5 111.9(2)
F2 C29 S5 111.5(2)
F4 C30 F5 106.4(3)
F4 C30 F6 105.3(3)
F5 C30 F6 104.6(3)
F4 C30 S6 114.5(3)
F5 C30 S6 113.2(2)
F6 C30 S6 112.1(2)
F7 C31 F8 107.3(2)
F7 C31 F9 107.4(2)
F8 C31 F9 107.3(2)
F7 C31 S7 111.62(19)
F8 C31 S7 111.83(19)
F9 C31 S7 111.21(19)
F12 C32 F11 107.7(2)
F12 C32 F10 106.6(2)
F11 C32 F10 107.3(2)
F12 C32 S8 111.50(19)
F11 C32 S8 111.74(19)
F10 C32 S8 111.68(18)
C1 N1 C2 109.3(2)
C1 N1 C6 126.6(2)
C2 N1 C6 124.1(2)
C1 N2 C3 109.6(2)
C1 N2 C7 125.2(2)
C3 N2 C7 125.3(2)
C8 N3 C9 109.5(2)
C8 N3 C13 126.5(2)
C9 N3 C13 123.9(2)
C8 N4 C10 109.6(2)
C8 N4 C14 126.6(2)
C10 N4 C14 123.8(2)
C15 N5 C16 109.6(2)
C15 N5 C20 126.2(2)
C16 N5 C20 124.1(2)
C15 N6 C17 109.8(2)
C15 N6 C21 126.8(2)
C17 N6 C21 123.3(2)
C22 N7 C23 109.8(2)
C22 N7 C27 126.6(2)
C23 N7 C27 123.5(2)
C22 N8 C24 109.5(2)
C22 N8 C28 126.7(2)
C24 N8 C28 123.7(2)
C1 P1 S1 99.31(8)
C1 P1 S4 101.26(9)
S1 P1 S4 101.99(4)
C8 P2 S1 98.30(9)
C8 P2 S2 102.39(8)
S1 P2 S2 103.63(4)
C15 P3 S2 101.12(8)
C15 P3 S3 97.37(8)
S2 P3 S3 104.79(4)
C22 P4 S4 102.37(8)
C22 P4 S3 99.62(8)
S4 P4 S3 102.97(4)
P2 S1 P1 91.11(4)
P3 S2 P2 92.54(3)
P4 S3 P3 92.15(3)
P4 S4 P1 91.76(3)
O3 S5 O2 115.48(14)
O3 S5 O1 114.79(13)
O2 S5 O1 114.63(14)
O3 S5 C29 102.35(14)
O2 S5 C29 103.38(13)
O1 S5 C29 103.80(12)
O6 S6 O4 115.59(15)
O6 S6 O5 114.79(15)
O4 S6 O5 114.73(14)
O6 S6 C30 104.76(17)
O4 S6 C30 102.93(14)
O5 S6 C30 101.52(16)
O7 S7 O8 115.21(13)
O7 S7 O9 114.26(12)
O8 S7 O9 115.16(12)
O7 S7 C31 103.38(13)
O8 S7 C31 102.98(13)
O9 S7 C31 103.54(12)
O12 S8 O11 114.94(11)
O12 S8 O10 115.23(12)
O11 S8 O10 114.73(12)
O12 S8 C32 102.68(12)
O11 S8 C32 104.19(12)
O10 S8 C32 102.64(12)

loop_
_geom_bond_atom_site_label_1
_geom_bond_atom_site_label_2
_geom_bond_distance
C33 N9 1.130(6)
C33 C34 1.440(6)
C34 H34A 0.9800
C34 H34B 0.9800
C34 H34C 0.9800
C35 N10 1.156(5)
C35 C36 1.441(6)
C36 H36A 0.9800
C36 H36B 0.9800
C36 H36C 0.9800
C37 N11 1.138(5)
C37 C38 1.454(5)
C38 H38A 0.9800
C38 H38B 0.9800
C38 H38C 0.9800
C1 N2 1.343(3)
C1 N1 1.353(3)
C1 P1 1.820(3)
C2 C3 1.355(4)
C2 N1 1.384(3)
C2 C4 1.490(4)
C3 N2 1.373(3)
C3 C5 1.492(4)
C4 H4A 0.9800
C4 H4B 0.9800
C4 H4C 0.9800
C5 H5A 0.9800
C5 H5B 0.9800
C5 H5C 0.9800
C6 N1 1.455(3)
C6 H6A 0.9800
C6 H6B 0.9800
C6 H6C 0.9800
C7 N2 1.475(3)
C7 H7A 0.9800
C7 H7B 0.9800
C7 H7C 0.9800
C8 N3 1.348(3)
C8 N4 1.355(3)
C8 P2 1.822(3)
C9 C10 1.360(4)
C9 N3 1.385(3)
C9 C11 1.487(4)
C10 N4 1.374(3)
C10 C12 1.494(4)
C11 H11A 0.9800
C11 H11B 0.9800
C11 H11C 0.9800
C12 H12A 0.9800
C12 H12B 0.9800
C12 H12C 0.9800
C13 N3 1.470(3)
C13 H13A 0.9800
C13 H13B 0.9800
C13 H13C 0.9800
C14 N4 1.467(3)
C14 H14A 0.9800
C14 H14B 0.9800
C14 H14C 0.9800
C15 N5 1.345(3)
C15 N6 1.348(3)
C15 P3 1.821(2)
C16 C17 1.364(4)
C16 N5 1.377(3)
C16 C18 1.496(4)
C17 N6 1.376(3)
C17 C19 1.489(4)
C18 H18A 0.9800
C18 H18B 0.9800
C18 H18C 0.9800
C19 H19A 0.9800
C19 H19B 0.9800
C19 H19C 0.9800
C20 N5 1.467(3)
C20 H20A 0.9800
C20 H20B 0.9800
C20 H20C 0.9800
C21 N6 1.465(3)
C21 H21A 0.9800
C21 H21B 0.9800
C21 H21C 0.9800
C22 N7 1.345(3)
C22 N8 1.347(3)
C22 P4 1.822(2)
C23 C24 1.363(4)
C23 N7 1.382(3)
C23 C25 1.490(4)
C24 N8 1.379(3)
C24 C26 1.492(4)
C25 H25A 0.9800
C25 H25B 0.9800
C25 H25C 0.9800
C26 H26A 0.9800
C26 H26B 0.9800
C26 H26C 0.9800
C27 N7 1.463(3)
C27 H27A 0.9800
C27 H27B 0.9800
C27 H27C 0.9800
C28 N8 1.468(3)
C28 H28A 0.9800
C28 H28B 0.9800
C28 H28C 0.9800
C29 F3 1.331(3)
C29 F1 1.331(3)
C29 F2 1.337(3)
C29 S5 1.830(3)
C30 F4 1.327(4)
C30 F5 1.340(4)
C30 F6 1.367(4)
C30 S6 1.777(4)
C31 F7 1.333(3)
C31 F8 1.336(3)
C31 F9 1.336(3)
C31 S7 1.826(3)
C32 F12 1.336(3)
C32 F11 1.341(3)
C32 F10 1.346(3)
C32 S8 1.830(3)
O1 S5 1.446(2)
O2 S5 1.437(2)
O3 S5 1.436(2)
O4 S6 1.435(2)
O5 S6 1.442(2)
O6 S6 1.434(2)
O7 S7 1.440(2)
O8 S7 1.441(2)
O9 S7 1.4487(19)
O10 S8 1.446(2)
O11 S8 1.4385(19)
O12 S8 1.4382(19)
P1 S1 2.1306(9)
P1 S4 2.1364(9)
P2 S1 2.1234(9)
P2 S2 2.1326(9)
P3 S2 2.1314(9)
P3 S3 2.1343(9)
P4 S4 2.1192(9)
P4 S3 2.1232(9)
